data_7240967
loop_
_publ_author_name
'Yao, Jun'
'Liu, Yan-E'
'Yang, Li-Bo'
'Dou, Ai-Na'
'Hou, Cheng-Fu'
'Xu, Quan-Qing'
'Huang, Bo'
'Zhu, Ai-Xin'

_publ_section_title
;
 Novel alkaline earth metal-organic frameworks with thiophene group for
 selective detection of Fe3+
;
_journal_name_full CrystEngComm
_journal_paper_doi 10.1039/D0CE00990C
_journal_year 2020
_chemical_formula_sum 'C13 H13 N O5 S2 Sr'
_chemical_formula_weight 414.98
_space_group_crystal_system orthorhombic
_space_group_IT_number 62
_space_group_name_Hall '-P 2ac 2n'
_space_group_name_H-M_alt 'P n m a'
_atom_sites_solution_hydrogens mixed
_audit_creation_method SHELXL-2014/7
_audit_update_record
;
2020-07-01 deposited with the CCDC.	2020-07-31 downloaded from the CCDC.
;
_cell_angle_alpha 90
_cell_angle_beta 90
_cell_angle_gamma 90
_cell_formula_units_Z 4
_cell_length_a 7.3261(15)
_cell_length_b 22.720(5)
_cell_length_c 9.936(2)
_cell_measurement_reflns_used 1873
_cell_measurement_temperature 293(2)
_cell_measurement_theta_max 26.00
_cell_measurement_theta_min 3.08
_cell_volume 1653.8(6)
_computing_cell_refinement 'RAPID-AUTO (Rigaku, 1998)'
_computing_data_collection 'RAPID-AUTO (Rigaku, 1998)'
_computing_data_reduction 'CrystalClear (Rigaku/MSC, 2002)'
_computing_structure_refinement 'SHELXL-2014/7 (Sheldrick, 2014)'
_computing_structure_solution 'SHELXL-2014/7 (Sheldrick, 2014)'
_diffrn_ambient_temperature 293(2)
_diffrn_measured_fraction_theta_full 0.999
_diffrn_measured_fraction_theta_max 0.999
_diffrn_measurement_device_type 'Rigaku R-AXIS SPIDER'
_diffrn_radiation_type MoK\a
_diffrn_radiation_wavelength 0.71073
_diffrn_reflns_av_R_equivalents 0.0655
_diffrn_reflns_av_unetI/netI 0.0383
_diffrn_reflns_Laue_measured_fraction_full 0.999
_diffrn_reflns_Laue_measured_fraction_max 0.999
_diffrn_reflns_limit_h_max 9
_diffrn_reflns_limit_h_min -9
_diffrn_reflns_limit_k_max 28
_diffrn_reflns_limit_k_min -27
_diffrn_reflns_limit_l_max 12
_diffrn_reflns_limit_l_min -12
_diffrn_reflns_number 12647
_diffrn_reflns_point_group_measured_fraction_full 0.999
_diffrn_reflns_point_group_measured_fraction_max 0.999
_diffrn_reflns_theta_full 25.242
_diffrn_reflns_theta_max 25.996
_diffrn_reflns_theta_min 3.382
_exptl_absorpt_coefficient_mu 3.532
_exptl_absorpt_correction_T_max 0.5218
_exptl_absorpt_correction_T_min 0.4420
_exptl_absorpt_correction_type multi-scan
_exptl_absorpt_process_details '(ABSCOR; Higashi, 1995)'
_exptl_crystal_colour colorless
_exptl_crystal_density_diffrn 1.667
_exptl_crystal_description block
_exptl_crystal_F_000 832
_exptl_crystal_size_max 0.280
_exptl_crystal_size_mid 0.250
_exptl_crystal_size_min 0.220
_refine_diff_density_max 0.958
_refine_diff_density_min -0.852
_refine_diff_density_rms 0.145
_refine_ls_extinction_coef 0.0087(16)
_refine_ls_extinction_expression Fc^*^=kFc[1+0.001xFc^2^\l^3^/sin(2\q)]^-1/4^
_refine_ls_extinction_method 'SHELXL-2014/7 (Sheldrick 2014'
_refine_ls_goodness_of_fit_ref 1.243
_refine_ls_hydrogen_treatment constr
_refine_ls_matrix_type full
_refine_ls_number_parameters 141
_refine_ls_number_reflns 1665
_refine_ls_number_restraints 46
_refine_ls_restrained_S_all 1.285
_refine_ls_R_factor_all 0.0742
_refine_ls_R_factor_gt 0.0660
_refine_ls_shift/su_max 0.000
_refine_ls_shift/su_mean 0.000
_refine_ls_structure_factor_coef Fsqd
_refine_ls_weighting_details 'w=1/[\s^2^(Fo^2^)+(0.0359P)^2^+15.3370P] where P=(Fo^2^+2Fc^2^)/3'
_refine_ls_weighting_scheme calc
_refine_ls_wR_factor_gt 0.1625
_refine_ls_wR_factor_ref 0.1679
_reflns_Friedel_coverage 0.000
_reflns_number_gt 1465
_reflns_number_total 1665
_reflns_threshold_expression 'I > 2\s(I)'
_cod_data_source_file d0ce00990c2.cif
_cod_data_source_block Sr
_cod_database_code 7240967
_shelx_shelxl_version_number 2014/7
_shelx_space_group_comment
;
The symmetry employed for this shelxl refinement is uniquely defined
by the following loop, which should always be used as a source of
symmetry information in preference to the above space-group names.
They are only intended as comments.
;
_shelx_estimated_absorpt_t_min 0.438
_shelx_estimated_absorpt_t_max 0.510

loop_
_space_group_symop_operation_xyz
'x, y, z'
'-x+1/2, -y, z+1/2'
'-x, y+1/2, -z'
'x+1/2, -y+1/2, -z+1/2'
'-x, -y, -z'
'x-1/2, y, -z-1/2'
'x, -y-1/2, z'
'-x-1/2, y-1/2, z-1/2'

loop_
_atom_site_label
_atom_site_type_symbol
_atom_site_fract_x
_atom_site_fract_y
_atom_site_fract_z
_atom_site_U_iso_or_equiv
_atom_site_adp_type
_atom_site_occupancy
_atom_site_site_symmetry_order
_atom_site_calc_flag
_atom_site_refinement_flags_posn
_atom_site_refinement_flags_adp
_atom_site_refinement_flags_occupancy
_atom_site_disorder_assembly
_atom_site_disorder_group
Sr1 Sr 0.11481(11) 0.7500 0.29954(9) 0.0271(4) Uani 1 2 d S T P . .
C3 C -0.159(3) 0.5523(9) -0.038(2) 0.070(8) Uani 0.509(14) 1 d . . P A 1
C5 C -0.314(4) 0.5601(10) -0.134(3) 0.082(7) Uani 0.509(14) 1 d . U P A 1
H5A H -0.3298 0.5247 -0.1857 0.123 Uiso 0.509(14) 1 calc R U P A 1
H5B H -0.4236 0.5682 -0.0845 0.123 Uiso 0.509(14) 1 calc R U P A 1
H5C H -0.2882 0.5923 -0.1936 0.123 Uiso 0.509(14) 1 calc R U P A 1
S1 S 0.1098(8) 0.5785(2) 0.1272(7) 0.065(3) Uani 0.509(14) 1 d . . P A 1
C3' C 0.031(3) 0.5544(11) 0.090(2) 0.075(6) Uani 0.491(14) 1 d . U P A 2
C5' C 0.152(4) 0.5705(11) 0.211(3) 0.092(8) Uani 0.491(14) 1 d . U P A 2
H5'A H 0.1218 0.6095 0.2411 0.138 Uiso 0.491(14) 1 calc R U P A 2
H5'B H 0.1306 0.5430 0.2827 0.138 Uiso 0.491(14) 1 calc R U P A 2
H5'C H 0.2775 0.5691 0.1847 0.138 Uiso 0.491(14) 1 calc R U P A 2
S1' S -0.2522(10) 0.5493(3) -0.0605(8) 0.063(2) Uani 0.491(14) 1 d . . P A 2
C4 C 0.0677(17) 0.5029(5) 0.0484(12) 0.098(4) Uani 1 1 d . U . . .
C1 C -0.1711(13) 0.6521(4) 0.0842(11) 0.062(3) Uani 1 1 d . . . . .
C2 C -0.1005(13) 0.5923(4) 0.0473(11) 0.071(3) Uani 1 1 d . . . . .
O2 O -0.3156(9) 0.6693(3) 0.0281(8) 0.072(2) Uani 1 1 d . . . . .
O1 O -0.0874(8) 0.6806(3) 0.1723(6) 0.0544(16) Uani 1 1 d . . . . .
O3 O 0.3075(10) 0.7500 0.0766(8) 0.0432(18) Uani 1 2 d S T P . .
N1 N 0.1694(18) 0.7222(6) -0.1308(14) 0.130(5) Uani 0.5 1 d . . P . .
C6 C 0.2541(16) 0.7208(7) -0.011(2) 0.084(7) Uani 0.5 1 d . . P . .
H6A H 0.3161 0.6836 -0.0083 0.101 Uiso 0.5 1 d R U P . .
C7 C 0.099(3) 0.6901(18) -0.217(3) 0.157(14) Uani 0.5 1 d . U P . .
H7A H 0.1180 0.6496 -0.1936 0.236 Uiso 0.5 1 calc R U P . .
H7B H -0.0299 0.6979 -0.2218 0.236 Uiso 0.5 1 calc R U P . .
H7C H 0.1534 0.6979 -0.3032 0.236 Uiso 0.5 1 calc R U P . .
C8 C 0.1694(18) 0.7222(6) -0.1308(14) 0.130(5) Uani 0.5 1 d . U P . .
H8A H 0.0474 0.7086 -0.1827 0.195 Uiso 0.5 1 d R U P . .
H8B H 0.2471 0.7086 -0.1261 0.195 Uiso 0.5 1 d R U P . .
H8C H 0.0807 0.7086 -0.0269 0.195 Uiso 0.5 1 d R U P . .

loop_
_atom_site_aniso_label
_atom_site_aniso_U_11
_atom_site_aniso_U_22
_atom_site_aniso_U_33
_atom_site_aniso_U_23
_atom_site_aniso_U_13
_atom_site_aniso_U_12
Sr1 0.0252(5) 0.0214(5) 0.0348(6) 0.000 -0.0012(4) 0.000
C3 0.072(16) 0.060(13) 0.078(15) -0.038(11) -0.043(14) 0.047(14)
C5 0.089(13) 0.056(11) 0.101(15) -0.033(11) -0.047(13) 0.030(10)
S1 0.063(3) 0.045(3) 0.089(5) -0.035(3) -0.034(3) 0.021(2)
C3' 0.072(10) 0.065(9) 0.088(10) -0.023(8) -0.018(8) 0.003(8)
C5' 0.112(16) 0.067(12) 0.098(16) -0.027(12) -0.040(14) 0.055(12)
S1' 0.058(4) 0.042(3) 0.088(5) -0.035(3) -0.037(3) 0.023(3)
C4 0.127(8) 0.073(6) 0.094(7) -0.019(6) 0.001(6) 0.053(6)
C1 0.051(5) 0.052(5) 0.082(7) -0.034(5) -0.005(5) 0.008(4)
C2 0.056(5) 0.058(6) 0.100(8) -0.047(6) -0.028(6) 0.024(5)
O2 0.056(4) 0.063(4) 0.098(5) -0.050(4) -0.033(4) 0.028(3)
O1 0.043(3) 0.046(3) 0.075(4) -0.034(3) -0.011(3) 0.006(3)
O3 0.038(4) 0.052(5) 0.040(4) 0.000 -0.009(4) 0.000
N1 0.139(9) 0.152(10) 0.099(7) -0.003(7) 0.010(7) -0.002(7)
C6 0.081(15) 0.095(16) 0.075(15) 0.024(13) -0.021(13) -0.037(13)
C7 0.14(2) 0.18(2) 0.15(2) -0.016(17) -0.048(17) -0.052(17)
C8 0.139(9) 0.152(10) 0.099(7) -0.003(7) 0.010(7) -0.002(7)

loop_
_atom_type_symbol
_atom_type_description
_atom_type_scat_dispersion_real
_atom_type_scat_dispersion_imag
_atom_type_scat_source
C C 0.0033 0.0016 'International Tables Vol C Tables 4.2.6.8 and 6.1.1.4'
H H 0.0000 0.0000 'International Tables Vol C Tables 4.2.6.8 and 6.1.1.4'
N N 0.0061 0.0033 'International Tables Vol C Tables 4.2.6.8 and 6.1.1.4'
O O 0.0106 0.0060 'International Tables Vol C Tables 4.2.6.8 and 6.1.1.4'
S S 0.1246 0.1234 'International Tables Vol C Tables 4.2.6.8 and 6.1.1.4'
Sr Sr -1.5307 3.2498 'International Tables Vol C Tables 4.2.6.8 and 6.1.1.4'

loop_
_geom_angle_atom_site_label_1
_geom_angle_atom_site_label_2
_geom_angle_atom_site_label_3
_geom_angle
_geom_angle_site_symmetry_1
_geom_angle_site_symmetry_3
_geom_angle_publ_flag
O1 Sr1 O1 78.0(3) . 7_575 ?
O1 Sr1 O2 154.9(2) . 4_565 ?
O1 Sr1 O2 90.2(2) 7_575 4_565 ?
O1 Sr1 O2 90.2(2) . 6_656 ?
O1 Sr1 O2 154.9(2) 7_575 6_656 ?
O2 Sr1 O2 91.5(4) 4_565 6_656 ?
O1 Sr1 O3 73.94(19) . 6_556 ?
O1 Sr1 O3 73.94(19) 7_575 6_556 ?
O2 Sr1 O3 81.60(19) 4_565 6_556 ?
O2 Sr1 O3 81.60(19) 6_656 6_556 ?
O1 Sr1 O3 83.8(2) . . ?
O1 Sr1 O3 83.8(2) 7_575 . ?
O2 Sr1 O3 117.19(18) 4_565 . ?
O2 Sr1 O3 117.19(18) 6_656 . ?
O3 Sr1 O3 151.2(2) 6_556 . ?
O1 Sr1 O1 153.56(13) . 4_565 ?
O1 Sr1 O1 99.3(2) 7_575 4_565 ?
O2 Sr1 O1 49.67(18) 4_565 4_565 ?
O2 Sr1 O1 100.8(2) 6_656 4_565 ?
O3 Sr1 O1 131.12(16) 6_556 4_565 ?
O3 Sr1 O1 69.77(18) . 4_565 ?
O1 Sr1 O1 99.3(2) . 6_656 ?
O1 Sr1 O1 153.56(13) 7_575 6_656 ?
O2 Sr1 O1 100.8(2) 4_565 6_656 ?
O2 Sr1 O1 49.67(18) 6_656 6_656 ?
O3 Sr1 O1 131.12(16) 6_556 6_656 ?
O3 Sr1 O1 69.77(18) . 6_656 ?
O1 Sr1 O1 71.3(3) 4_565 6_656 ?
O1 Sr1 C1 169.8(3) . 4_565 ?
O1 Sr1 C1 92.2(3) 7_575 4_565 ?
O2 Sr1 C1 25.1(2) 4_565 4_565 ?
O2 Sr1 C1 99.9(3) 6_656 4_565 ?
O3 Sr1 C1 106.1(2) 6_556 4_565 ?
O3 Sr1 C1 92.5(2) . 4_565 ?
O1 Sr1 C1 25.0(2) 4_565 4_565 ?
O1 Sr1 C1 88.3(2) 6_656 4_565 ?
O1 Sr1 C1 92.2(3) . 6_656 ?
O1 Sr1 C1 169.8(3) 7_575 6_656 ?
O2 Sr1 C1 99.9(3) 4_565 6_656 ?
O2 Sr1 C1 25.1(2) 6_656 6_656 ?
O3 Sr1 C1 106.1(2) 6_556 6_656 ?
O3 Sr1 C1 92.5(2) . 6_656 ?
O1 Sr1 C1 88.3(2) 4_565 6_656 ?
O1 Sr1 C1 25.0(2) 6_656 6_656 ?
C1 Sr1 C1 97.6(4) 4_565 6_656 ?
O1 Sr1 C6 65.6(3) . . ?
O1 Sr1 C6 80.7(3) 7_575 . ?
O2 Sr1 C6 134.7(3) 4_565 . ?
O2 Sr1 C6 114.7(3) 6_656 . ?
O3 Sr1 C6 135.7(3) 6_556 . ?
O3 Sr1 C6 18.2(3) . . ?
O1 Sr1 C6 88.0(3) 4_565 . ?
O1 Sr1 C6 74.4(3) 6_656 . ?
C1 Sr1 C6 110.5(3) 4_565 . ?
C1 Sr1 C6 92.9(4) 6_656 . ?
O1 Sr1 C6 80.7(3) . 7_575 ?
O1 Sr1 C6 65.6(3) 7_575 7_575 ?
O2 Sr1 C6 114.7(3) 4_565 7_575 ?
O2 Sr1 C6 134.7(3) 6_656 7_575 ?
O3 Sr1 C6 135.7(3) 6_556 7_575 ?
O3 Sr1 C6 18.2(3) . 7_575 ?
O1 Sr1 C6 74.4(3) 4_565 7_575 ?
O1 Sr1 C6 88.0(3) 6_656 7_575 ?
C1 Sr1 C6 92.9(4) 4_565 7_575 ?
C1 Sr1 C6 110.5(3) 6_656 7_575 ?
C6 Sr1 C6 23.1(5) . 7_575 ?
C2 C3 C4 120(2) . 5_565 ?
C2 C3 C5 125.2(18) . . ?
C4 C3 C5 115(2) 5_565 . ?
C2 S1 C4 80.5(5) . . ?
C4 C3' C2 129(2) . . ?
C4 C3' C5' 111(2) . . ?
C2 C3' C5' 120(2) . . ?
C4 C3' C4 42.5(13) . 5_565 ?
C2 C3' C4 86.7(15) . 5_565 ?
C5' C3' C4 152.7(17) . 5_565 ?
C4 S1' C2 81.7(6) 5_565 . ?
C3' C4 C4 99.2(17) . 5_565 ?
C4 C4 C3 101.8(16) 5_565 5_565 ?
C3' C4 S1' 138.0(16) . 5_565 ?
C4 C4 S1' 121.4(12) 5_565 5_565 ?
C4 C4 S1 118.9(12) 5_565 . ?
C3 C4 S1 138.1(14) 5_565 . ?
C3' C4 C3' 137.5(13) . 5_565 ?
C4 C4 C3' 38.3(10) 5_565 5_565 ?
S1' C4 C3' 83.7(8) 5_565 5_565 ?
O1 C1 O2 124.2(8) . . ?
O1 C1 C2 118.2(9) . . ?
O2 C1 C2 117.6(8) . . ?
O1 C1 Sr1 66.2(4) . 6_556 ?
O2 C1 Sr1 59.6(4) . 6_556 ?
C2 C1 Sr1 163.8(8) . 6_556 ?
C3 C2 C1 132.3(13) . . ?
C3' C2 C1 137.8(14) . . ?
C3 C2 S1 116.8(12) . . ?
C1 C2 S1 110.7(7) . . ?
C3' C2 S1' 106.0(13) . . ?
C1 C2 S1' 114.7(7) . . ?
C1 O2 Sr1 95.4(5) . 6_556 ?
C1 O1 Sr1 165.8(7) . . ?
C1 O1 Sr1 88.8(5) . 6_556 ?
Sr1 O1 Sr1 93.31(17) . 6_556 ?
C6 O3 C6 69.6(18) . 7_575 ?
C6 O3 Sr1 130.9(7) . 6_656 ?
C6 O3 Sr1 130.9(7) 7_575 6_656 ?
C6 O3 Sr1 116.8(5) . . ?
C6 O3 Sr1 116.8(5) 7_575 . ?
Sr1 O3 Sr1 93.8(3) 6_656 . ?
C7 N1 C8 126(2) . 7_575 ?
C7 N1 N1 126(2) . 7_575 ?
C8 N1 N1 0.0 7_575 7_575 ?
C7 N1 C6 142(2) . . ?
C8 N1 C6 91.3(6) 7_575 . ?
N1 N1 C6 91.3(6) 7_575 . ?
C7 N1 C6 172(2) . 7_575 ?
C8 N1 C6 46.1(8) 7_575 7_575 ?
N1 N1 C6 46.1(8) 7_575 7_575 ?
C6 N1 C6 45.3(10) . 7_575 ?
O3 C6 C6 55.2(9) . 7_575 ?
O3 C6 N1 143.7(12) . . ?
C6 C6 N1 88.7(6) 7_575 . ?
O3 C6 N1 101.2(12) . 7_575 ?
C6 C6 N1 46.1(8) 7_575 7_575 ?
N1 C6 N1 42.6(9) . 7_575 ?
O3 C6 C8 101.2(12) . 7_575 ?
C6 C6 C8 46.1(8) 7_575 7_575 ?
N1 C6 C8 42.6 . 7_575 ?
N1 C6 C8 0.0(10) 7_575 7_575 ?
O3 C6 Sr1 45.0(5) . . ?
C6 C6 Sr1 78.5(3) 7_575 . ?
N1 C6 Sr1 132.7(5) . . ?
N1 C6 Sr1 110.7(6) 7_575 . ?
C8 C6 Sr1 110.7(6) 7_575 . ?

loop_
_geom_bond_atom_site_label_1
_geom_bond_atom_site_label_2
_geom_bond_distance
_geom_bond_site_symmetry_2
_geom_bond_publ_flag
Sr1 O1 2.506(5) . ?
Sr1 O1 2.506(5) 7_575 ?
Sr1 O2 2.561(6) 4_565 ?
Sr1 O2 2.561(6) 6_656 ?
Sr1 O3 2.566(8) 6_556 ?
Sr1 O3 2.627(8) . ?
Sr1 O1 2.706(6) 4_565 ?
Sr1 O1 2.706(6) 6_656 ?
Sr1 C1 2.957(9) 4_565 ?
Sr1 C1 2.957(9) 6_656 ?
Sr1 C6 3.316(16) . ?
Sr1 C6 3.316(16) 7_575 ?
C3 C2 1.32(3) . ?
C3 C4 1.42(2) 5_565 ?
C3 C5 1.49(4) . ?
S1 C2 1.762(11) . ?
S1 C4 1.913(13) . ?
C3' C4 1.27(3) . ?
C3' C2 1.36(2) . ?
C3' C5' 1.54(4) . ?
C3' C4 2.03(3) 5_565 ?
S1' C4 1.803(13) 5_565 ?
S1' C2 1.826(11) . ?
C4 C4 1.39(3) 5_565 ?
C4 C3 1.42(2) 5_565 ?
C4 S1' 1.803(13) 5_565 ?
C4 C3' 2.03(3) 5_565 ?
C1 O1 1.249(10) . ?
C1 O2 1.258(11) . ?
C1 C2 1.499(12) . ?
C1 Sr1 2.957(9) 6_556 ?
O2 Sr1 2.561(6) 6_556 ?
O1 Sr1 2.706(6) 6_556 ?
O3 C6 1.16(2) . ?
O3 C6 1.16(2) 7_575 ?
O3 Sr1 2.566(8) 6_656 ?
N1 C7 1.24(3) . ?
N1 C8 1.26(3) 7_575 ?
N1 N1 1.26(3) 7_575 ?
N1 C6 1.34(2) . ?
N1 C6 1.86(2) 7_575 ?
C6 C6 1.33(3) 7_575 ?
C6 N1 1.87(2) 7_575 ?
C6 C8 1.87(2) 7_575 ?
